data_4108236
loop_
_publ_author_name
'Rui Xu'
'W. Bernd Schweizer'
'Holger Frauenrath'

_publ_section_title
;
 Soluble Poly(diacetylene)s Using the Perfluorophenyl-Phenyl Motif as a
 Supramolecular Synthon
;
_journal_name_full 'Journal of the American Chemical Society'
_journal_page_first 11437
_journal_page_last 11445
_journal_paper_doi 10.1021/ja802964a
_journal_volume 130
_journal_year 2008
_chemical_compound_source 'Frauenrath laboratory'
_chemical_formula_moiety 'C44 H62 O6 '
_chemical_formula_sum 'C44 H62 O6'
_chemical_formula_weight 686.974
_chemical_name_systematic
;
 ?
;
_space_group_IT_number 14
_symmetry_cell_setting monoclinic
_symmetry_space_group_name_Hall '-P 2ybc'
_symmetry_space_group_name_H-M 'P 1 21/c 1'
_atom_sites_solution_primary direct
_atom_sites_solution_secondary difmap
_audit_creation_method maXus
_cell_angle_alpha 90.00
_cell_angle_beta 102.3582(8)
_cell_angle_gamma 90.00
_cell_formula_units_Z 4
_cell_length_a 27.6013(7)
_cell_length_b 7.6701(2)
_cell_length_c 19.6075(4)
_cell_measurement_reflns_used 41192
_cell_measurement_temperature 223
_cell_measurement_theta_max 25.028
_cell_measurement_theta_min 0.998
_cell_volume 4054.82(17)
_computing_cell_refinement 'HKL Scalepack (Otwinowski & Minor 1997)'
_computing_data_collection KappaCCD
_computing_data_reduction 'Denzo and Scalepak (Otwinowski & Minor, 1997)'
_computing_structure_refinement 'SHELXL-97 (Sheldrick, 1997)'
_computing_structure_solution 'SIR97(Cascarano al.,Acta Cryst.,1996,A52,C-79)'
_diffrn_measured_fraction_theta_full 0.991
_diffrn_measured_fraction_theta_max 0.991
_diffrn_measurement_device KappaCCD
_diffrn_measurement_method CCD
_diffrn_orient_matrix_type X=UH
_diffrn_orient_matrix_UB_11 0.02913
_diffrn_orient_matrix_UB_12 0.01156
_diffrn_orient_matrix_UB_13 0.04176
_diffrn_orient_matrix_UB_21 0.01961
_diffrn_orient_matrix_UB_22 -0.12708
_diffrn_orient_matrix_UB_23 0.02151
_diffrn_orient_matrix_UB_31 0.03400
_diffrn_orient_matrix_UB_32 0.00278
_diffrn_orient_matrix_UB_33 -0.01456
_diffrn_radiation_source 'fine-focus sealed tube'
_diffrn_radiation_type ' MoK\a'
_diffrn_radiation_wavelength_id all
_diffrn_reflns_limit_h_max 32
_diffrn_reflns_limit_h_min -32
_diffrn_reflns_limit_k_max 9
_diffrn_reflns_limit_k_min -8
_diffrn_reflns_limit_l_max 23
_diffrn_reflns_limit_l_min -23
_diffrn_reflns_number 13445
_diffrn_reflns_theta_full 25.01
_diffrn_reflns_theta_max 25.01
_diffrn_reflns_theta_min 1.06
_exptl_absorpt_coefficient_mu 0.073
_exptl_absorpt_correction_type none
_exptl_crystal_colour Colourless
_exptl_crystal_density_diffrn 1.125
_exptl_crystal_description needle
_exptl_crystal_size_max .56
_exptl_crystal_size_mid .32
_exptl_crystal_size_min .02
_refine_diff_density_max 0.238
_refine_diff_density_min -0.222
_refine_diff_density_rms 0.053
_refine_ls_extinction_method none
_refine_ls_goodness_of_fit_ref 1.330
_refine_ls_hydrogen_treatment refall
_refine_ls_matrix_type full
_refine_ls_number_parameters 699
_refine_ls_number_reflns 7078
_refine_ls_number_restraints 0
_refine_ls_restrained_S_all 1.330
_refine_ls_R_factor_all 0.1356
_refine_ls_R_factor_gt 0.0851
_refine_ls_shift/su_max 0.033
_refine_ls_shift/su_mean 0.003
_refine_ls_structure_factor_coef Fsqd
_refine_ls_weighting_details 'calc w=1/[\s^2^(Fo^2^)+ (0.1000P)^2^+0.0000P] where P=(Fo^2^+2Fc^2^)/3'
_refine_ls_weighting_scheme calc
_refine_ls_wR_factor_gt 0.2086
_refine_ls_wR_factor_ref 0.2343
_reflns_number_gt 4504
_reflns_number_total 7078
_reflns_threshold_expression >2sigma(I)
_cod_data_source_file ja802964a-file005.cif
_cod_data_source_block 1c
_cod_original_cell_volume 4054.8(2)
_cod_original_sg_symbol_H-M 'P 21/c '
_cod_original_formula_sum 'C44 H62 O6 '
_cod_database_code 4108236

loop_
_symmetry_equiv_pos_as_xyz
+X,+Y,+Z
-X,-Y,-Z
'-X,+Y+ 1/2,-Z+ 1/2'
'+X,-Y+ 1/2,+Z+ 1/2'

loop_
_atom_site_label
_atom_site_type_symbol
_atom_site_fract_x
_atom_site_fract_y
_atom_site_fract_z
_atom_site_U_iso_or_equiv
_atom_site_adp_type
_atom_site_occupancy
_atom_site_symmetry_multiplicity
_atom_site_calc_flag
O4 O 0.41655(9) 0.3388(3) 0.34847(12) 0.0540(7) Uani 1 1 d
O5 O 0.36699(10) 0.3606(3) 0.24255(14) 0.0600(7) Uani 1 1 d
O13 O 0.30281(9) -0.3574(3) 0.36262(13) 0.0550(7) Uani 1 1 d
O29 O 0.45150(8) 1.1066(2) 0.61059(11) 0.0415(6) Uani 1 1 d
O30 O 0.48465(9) 1.2380(3) 0.71193(12) 0.0456(6) Uani 1 1 d
O38 O 0.32657(8) 1.7905(3) 0.55126(12) 0.0441(6) Uani 1 1 d
C1 C 0.47448(11) 0.7654(4) 0.51763(18) 0.0393(8) Uani 1 1 d
C2 C 0.45478(12) 0.5910(4) 0.40308(19) 0.0433(8) Uani 1 1 d
C3 C 0.44033(18) 0.5013(5) 0.3363(2) 0.0582(11) Uani 1 1 d
C6 C 0.38024(12) 0.2825(4) 0.29685(19) 0.0413(8) Uani 1 1 d
C7 C 0.35996(11) 0.1141(4) 0.31488(17) 0.0372(8) Uani 1 1 d
C8 C 0.37386(13) 0.0397(4) 0.38096(18) 0.0424(8) Uani 1 1 d
C9 C 0.35376(12) -0.1169(4) 0.39515(19) 0.0448(9) Uani 1 1 d
C10 C 0.31972(12) -0.2027(4) 0.34268(18) 0.0407(8) Uani 1 1 d
C11 C 0.30566(13) -0.1307(4) 0.27749(19) 0.0443(9) Uani 1 1 d
C12 C 0.32573(12) 0.0283(4) 0.2636(2) 0.0449(9) Uani 1 1 d
C14 C 0.26808(15) -0.4567(5) 0.3127(2) 0.0460(9) Uani 1 1 d
C15 C 0.25484(15) -0.6130(4) 0.3515(2) 0.0468(9) Uani 1 1 d
C16 C 0.21822(15) -0.7374(5) 0.3078(2) 0.0461(9) Uani 1 1 d
C17 C 0.20717(15) -0.8917(4) 0.3501(2) 0.0477(9) Uani 1 1 d
C18 C 0.17147(16) -1.0242(5) 0.3100(2) 0.0507(9) Uani 1 1 d
C19 C 0.15981(16) -1.1719(5) 0.3549(2) 0.0520(10) Uani 1 1 d
C20 C 0.12459(16) -1.3092(5) 0.3159(2) 0.0556(10) Uani 1 1 d
C21 C 0.11206(16) -1.4529(5) 0.3619(2) 0.0547(10) Uani 1 1 d
C22 C 0.07620(16) -1.5879(5) 0.3231(2) 0.0577(10) Uani 1 1 d
C23 C 0.06454(15) -1.7352(5) 0.3686(2) 0.0569(10) Uani 1 1 d
C24 C 0.02957(18) -1.8716(6) 0.3296(3) 0.0713(13) Uani 1 1 d
C25 C 0.0176(3) -2.0131(8) 0.3771(4) 0.107(2) Uani 1 1 d
C26 C 0.46479(12) 0.6685(4) 0.45660(19) 0.0405(8) Uani 1 1 d
C27 C 0.48098(12) 0.8536(4) 0.56873(19) 0.0408(8) Uani 1 1 d
C28 C 0.48771(13) 0.9679(4) 0.62931(19) 0.0409(8) Uani 1 1 d
C31 C 0.45606(12) 1.2413(4) 0.65615(18) 0.0350(7) Uani 1 1 d
C32 C 0.42211(11) 1.3860(4) 0.62822(16) 0.0344(7) Uani 1 1 d
C33 C 0.41908(12) 1.5271(4) 0.67079(19) 0.0400(8) Uani 1 1 d
C34 C 0.38772(12) 1.6667(4) 0.64716(18) 0.0405(8) Uani 1 1 d
C35 C 0.35891(11) 1.6632(4) 0.57981(17) 0.0349(7) Uani 1 1 d
C36 C 0.36251(13) 1.5235(4) 0.53600(19) 0.0403(8) Uani 1 1 d
C37 C 0.39390(12) 1.3862(4) 0.56013(17) 0.0373(8) Uani 1 1 d
C39 C 0.32202(14) 1.9414(4) 0.59288(19) 0.0417(8) Uani 1 1 d
C40 C 0.28503(14) 2.0640(4) 0.54947(19) 0.0435(9) Uani 1 1 d
C41 C 0.27395(14) 2.2181(4) 0.5926(2) 0.0429(8) Uani 1 1 d
C42 C 0.23878(14) 2.3523(4) 0.55200(19) 0.0440(9) Uani 1 1 d
C43 C 0.22804(15) 2.5026(4) 0.5968(2) 0.0463(9) Uani 1 1 d
C44 C 0.19196(16) 2.6375(5) 0.5581(2) 0.0493(9) Uani 1 1 d
C45 C 0.18062(15) 2.7829(5) 0.6049(2) 0.0484(9) Uani 1 1 d
C46 C 0.14527(16) 2.9222(5) 0.5672(2) 0.0506(9) Uani 1 1 d
C47 C 0.13439(15) 3.0652(5) 0.6146(2) 0.0511(9) Uani 1 1 d
C48 C 0.10026(15) 3.2089(5) 0.5779(2) 0.0507(9) Uani 1 1 d
C49 C 0.09071(16) 3.3542(5) 0.6257(3) 0.0614(11) Uani 1 1 d
C50 C 0.0550(2) 3.4911(7) 0.5899(4) 0.0902(17) Uani 1 1 d
H9 H 0.3628(10) -0.167(3) 0.4436(16) 0.031(8) Uiso 1 1 d
H40 H 0.3008(12) 2.102(4) 0.5100(18) 0.048(9) Uiso 1 1 d
H37 H 0.3963(12) 1.294(4) 0.5329(18) 0.048(10) Uiso 1 1 d
H8 H 0.3995(12) 0.103(4) 0.4220(18) 0.047(9) Uiso 1 1 d
H48 H 0.1147(12) 3.260(4) 0.5417(19) 0.049(10) Uiso 1 1 d
H41A H 0.3049(14) 2.280(4) 0.6092(19) 0.060(11) Uiso 1 1 d
H45 H 0.1662(14) 2.733(4) 0.644(2) 0.060(11) Uiso 1 1 d
H36 H 0.3442(11) 1.526(4) 0.4881(18) 0.042(9) Uiso 1 1 d
H16A H 0.2302(12) -0.778(4) 0.2737(18) 0.038(10) Uiso 1 1 d
H28 H 0.4833(10) 0.911(4) 0.6714(16) 0.029(8) Uiso 1 1 d
H17 H 0.1938(12) -0.849(4) 0.3901(19) 0.048(10) Uiso 1 1 d
H39 H 0.3096(11) 1.897(4) 0.6304(17) 0.038(9) Uiso 1 1 d
H16B H 0.1859(13) -0.676(4) 0.2827(17) 0.044(9) Uiso 1 1 d
H41B H 0.2625(12) 2.172(4) 0.6304(18) 0.045(9) Uiso 1 1 d
H20 H 0.1371(14) -1.365(5) 0.270(2) 0.075(12) Uiso 1 1 d
H43A H 0.2137(12) 2.452(4) 0.6385(19) 0.054(10) Uiso 1 1 d
H49 H 0.0792(14) 3.297(5) 0.669(2) 0.065(11) Uiso 1 1 d
H34 H 0.3863(11) 1.761(4) 0.6774(18) 0.046(9) Uiso 1 1 d
H18 H 0.1839(13) -1.073(4) 0.274(2) 0.055(11) Uiso 1 1 d
H42A H 0.2096(16) 2.289(5) 0.535(2) 0.072(13) Uiso 1 1 d
H15A H 0.2858(15) -0.679(5) 0.373(2) 0.072(12) Uiso 1 1 d
H19A H 0.1447(13) -1.124(4) 0.3921(19) 0.053(10) Uiso 1 1 d
H40B H 0.2575(13) 2.002(4) 0.5301(18) 0.049(10) Uiso 1 1 d
H47A H 0.1658(15) 3.130(5) 0.641(2) 0.065(11) Uiso 1 1 d
H46A H 0.1143(16) 2.864(5) 0.547(2) 0.073(13) Uiso 1 1 d
H39B H 0.3559(14) 2.002(4) 0.6090(18) 0.060(11) Uiso 1 1 d
H44A H 0.2073(13) 2.693(5) 0.525(2) 0.057(11) Uiso 1 1 d
H33 H 0.4382(12) 1.527(4) 0.7158(19) 0.047(10) Uiso 1 1 d
H23 H 0.0484(15) -1.680(5) 0.413(2) 0.077(12) Uiso 1 1 d
H46B H 0.1597(12) 2.976(4) 0.5340(19) 0.051(11) Uiso 1 1 d
H24 H 0.0445(16) -1.921(6) 0.290(2) 0.087(15) Uiso 1 1 d
H44B H 0.1618(16) 2.574(5) 0.539(2) 0.078(13) Uiso 1 1 d
H42B H 0.2553(13) 2.393(4) 0.5135(19) 0.059(11) Uiso 1 1 d
H47B H 0.1203(13) 3.014(4) 0.655(2) 0.061(11) Uiso 1 1 d
H15B H 0.2423(13) -0.574(4) 0.394(2) 0.060(11) Uiso 1 1 d
H11 H 0.2824(13) -0.198(4) 0.2439(19) 0.058(10) Uiso 1 1 d
H19B H 0.1909(17) -1.230(5) 0.377(2) 0.079(13) Uiso 1 1 d
H22 H 0.0866(14) -1.634(5) 0.278(2) 0.073(12) Uiso 1 1 d
H20B H 0.0952(16) -1.250(5) 0.289(2) 0.078(13) Uiso 1 1 d
H23B H 0.0932(15) -1.798(5) 0.394(2) 0.068(12) Uiso 1 1 d
H14A H 0.2384(12) -0.374(4) 0.2952(16) 0.042(9) Uiso 1 1 d
H48B H 0.0664(16) 3.151(5) 0.555(2) 0.072(12) Uiso 1 1 d
H14B H 0.2828(14) -0.493(5) 0.282(2) 0.061(13) Uiso 1 1 d
H18B H 0.1403(14) -0.960(5) 0.285(2) 0.064(11) Uiso 1 1 d
H17B H 0.2387(16) -0.958(5) 0.376(2) 0.081(13) Uiso 1 1 d
H45B H 0.2100(16) 2.846(5) 0.629(2) 0.076(13) Uiso 1 1 d
H3A H 0.4731(15) 0.470(5) 0.316(2) 0.073(12) Uiso 1 1 d
H21A H 0.1451(16) -1.518(5) 0.388(2) 0.081(13) Uiso 1 1 d
H21B H 0.0973(14) -1.410(5) 0.399(2) 0.069(12) Uiso 1 1 d
H3B H 0.4188(17) 0.577(6) 0.301(3) 0.096(15) Uiso 1 1 d
H12 H 0.3143(13) 0.079(5) 0.217(2) 0.062(11) Uiso 1 1 d
H28B H 0.5188(15) 1.023(5) 0.643(2) 0.076(13) Uiso 1 1 d
H43C H 0.2576(15) 2.559(5) 0.617(2) 0.069(12) Uiso 1 1 d
H24B H -0.0040(16) -1.798(5) 0.307(2) 0.081(13) Uiso 1 1 d
H22B H 0.0416(16) -1.527(5) 0.305(2) 0.083(13) Uiso 1 1 d
H49B H 0.1241(16) 3.414(5) 0.648(2) 0.077(12) Uiso 1 1 d
H25A H -0.005(2) -2.086(8) 0.352(3) 0.13(2) Uiso 1 1 d
H25B H -0.005(2) -1.940(9) 0.414(4) 0.18(3) Uiso 1 1 d
H25C H 0.042(2) -2.073(8) 0.398(4) 0.14(3) Uiso 1 1 d
H50A H 0.051(2) 3.589(8) 0.623(3) 0.15(2) Uiso 1 1 d
H50B H 0.0675(17) 3.550(6) 0.557(3) 0.089(18) Uiso 1 1 d
H50C H 0.0238(17) 3.436(5) 0.572(2) 0.073(14) Uiso 1 1 d

loop_
_atom_site_aniso_label
_atom_site_aniso_U_11
_atom_site_aniso_U_22
_atom_site_aniso_U_33
_atom_site_aniso_U_23
_atom_site_aniso_U_13
_atom_site_aniso_U_12
O4 0.0656(17) 0.0448(13) 0.0454(15) 0.0034(11) -0.0020(13) -0.0198(12)
O5 0.0673(17) 0.0552(15) 0.0494(17) 0.0116(13) -0.0054(13) -0.0139(12)
O13 0.0602(16) 0.0483(14) 0.0510(16) 0.0058(12) -0.0003(12) -0.0203(12)
O29 0.0442(13) 0.0299(11) 0.0466(14) -0.0038(10) 0.0010(10) 0.0055(9)
O30 0.0551(15) 0.0415(13) 0.0362(14) -0.0011(10) 0.0011(12) 0.0042(10)
O38 0.0517(14) 0.0353(11) 0.0429(14) -0.0005(10) 0.0047(11) 0.0090(10)
C1 0.0399(19) 0.0329(17) 0.045(2) 0.0025(18) 0.0087(16) 0.0014(14)
C2 0.046(2) 0.0390(17) 0.045(2) 0.0006(17) 0.0078(17) -0.0034(15)
C3 0.076(3) 0.047(2) 0.049(3) -0.0039(19) 0.010(2) -0.027(2)
C6 0.0400(19) 0.0391(18) 0.044(2) -0.0048(17) 0.0064(17) 0.0013(15)
C7 0.0348(18) 0.0367(17) 0.040(2) -0.0035(15) 0.0071(15) -0.0017(14)
C8 0.043(2) 0.0434(19) 0.039(2) -0.0014(16) 0.0051(16) -0.0025(16)
C9 0.048(2) 0.047(2) 0.037(2) 0.0057(17) 0.0030(17) -0.0044(16)
C10 0.0426(19) 0.0395(18) 0.040(2) 0.0020(16) 0.0098(16) -0.0023(15)
C11 0.044(2) 0.046(2) 0.041(2) 0.0010(17) 0.0025(17) -0.0076(16)
C12 0.042(2) 0.047(2) 0.043(2) 0.0039(17) 0.0025(17) -0.0031(16)
C14 0.048(2) 0.045(2) 0.044(2) -0.0053(18) 0.0071(19) -0.0073(18)
C15 0.052(2) 0.0443(19) 0.043(2) 0.0054(17) 0.0077(18) -0.0055(17)
C16 0.050(2) 0.043(2) 0.044(2) -0.0052(18) 0.0093(19) -0.0051(17)
C17 0.055(2) 0.0409(19) 0.044(2) -0.0039(17) 0.0054(19) -0.0074(17)
C18 0.060(3) 0.042(2) 0.048(2) -0.0024(18) 0.008(2) -0.0060(18)
C19 0.063(3) 0.0384(19) 0.054(3) -0.0044(19) 0.012(2) -0.0056(19)
C20 0.064(3) 0.044(2) 0.053(3) -0.0021(19) 0.000(2) -0.0088(19)
C21 0.064(3) 0.044(2) 0.055(3) -0.0026(19) 0.010(2) -0.0104(19)
C22 0.058(3) 0.049(2) 0.061(3) -0.005(2) 0.002(2) -0.0102(19)
C23 0.048(2) 0.047(2) 0.073(3) 0.004(2) 0.005(2) -0.0093(18)
C24 0.061(3) 0.058(3) 0.091(4) -0.005(3) 0.007(3) -0.022(2)
C25 0.097(5) 0.076(4) 0.145(6) 0.002(4) 0.020(5) -0.042(4)
C26 0.0390(19) 0.0358(17) 0.047(2) 0.0015(18) 0.0098(16) -0.0007(14)
C27 0.046(2) 0.0312(16) 0.045(2) 0.0011(17) 0.0090(16) 0.0021(14)
C28 0.047(2) 0.0325(17) 0.041(2) 0.0007(16) 0.0060(17) 0.0045(16)
C31 0.0396(18) 0.0299(16) 0.037(2) 0.0016(15) 0.0125(16) -0.0024(14)
C32 0.0350(17) 0.0333(16) 0.0358(19) 0.0016(14) 0.0092(15) -0.0042(13)
C33 0.045(2) 0.0391(18) 0.034(2) -0.0034(16) 0.0043(17) -0.0015(15)
C34 0.046(2) 0.0361(18) 0.040(2) -0.0063(16) 0.0103(16) 0.0009(15)
C35 0.0351(17) 0.0310(16) 0.039(2) 0.0012(15) 0.0084(15) 0.0004(13)
C36 0.048(2) 0.0356(17) 0.036(2) -0.0022(16) 0.0056(17) -0.0023(15)
C37 0.049(2) 0.0294(17) 0.033(2) -0.0047(15) 0.0077(16) -0.0028(14)
C39 0.048(2) 0.0363(18) 0.042(2) -0.0021(16) 0.0125(18) 0.0054(16)
C40 0.046(2) 0.0384(19) 0.044(2) -0.0029(17) 0.0058(18) 0.0026(17)
C41 0.043(2) 0.0414(19) 0.045(2) 0.0045(17) 0.0108(18) 0.0060(16)
C42 0.044(2) 0.0410(19) 0.044(2) 0.0004(17) 0.0034(18) 0.0075(17)
C43 0.047(2) 0.0416(19) 0.047(2) 0.0026(17) 0.0031(19) 0.0067(17)
C44 0.057(2) 0.040(2) 0.049(2) 0.0047(18) 0.006(2) 0.0078(18)
C45 0.053(2) 0.0395(19) 0.051(2) 0.0029(18) 0.006(2) 0.0089(17)
C46 0.054(2) 0.043(2) 0.052(3) -0.0003(19) 0.004(2) 0.0078(18)
C47 0.058(2) 0.0419(19) 0.051(2) 0.0028(19) 0.007(2) 0.0095(18)
C48 0.047(2) 0.0429(19) 0.062(3) 0.0056(19) 0.010(2) 0.0058(17)
C49 0.057(3) 0.048(2) 0.080(3) -0.004(2) 0.017(2) 0.0082(19)
C50 0.074(4) 0.061(3) 0.134(6) -0.001(4) 0.021(4) 0.024(3)

loop_
_atom_type_symbol
_atom_type_description
_atom_type_scat_dispersion_real
_atom_type_scat_dispersion_imag
_atom_type_scat_source
C C 0.0033 0.0016 'International Tables Vol C Tables 4.2.6.8 and 6.1.1.4'
H H 0.0000 0.0000 'International Tables Vol C Tables 4.2.6.8 and 6.1.1.4'
O O 0.0106 0.0060 'International Tables Vol C Tables 4.2.6.8 and 6.1.1.4'

loop_
_diffrn_radiation_wavelength
0.71073

loop_
_geom_angle_atom_site_label_1
_geom_angle_atom_site_label_2
_geom_angle_atom_site_label_3
_geom_angle
C6 O4 C3 116.5(3)
C10 O13 C14 119.1(3)
C31 O29 C28 115.5(2)
C35 O38 C39 118.3(2)
C27 C1 C26 176.9(4)
C26 C2 C3 177.2(4)
O4 C3 C2 107.7(3)
O5 C6 O4 123.0(3)
O5 C6 C7 125.8(3)
O4 C6 C7 111.2(3)
C12 C7 C8 119.2(3)
C12 C7 C6 118.3(3)
C8 C7 C6 122.5(3)
C9 C8 C7 120.2(3)
C8 C9 C10 119.9(3)
O13 C10 C11 124.9(3)
O13 C10 C9 114.6(3)
C11 C10 C9 120.5(3)
C10 C11 C12 119.4(3)
C7 C12 C11 120.8(3)
O13 C14 C15 106.1(3)
C14 C15 C16 114.9(3)
C17 C16 C15 111.8(3)
C18 C17 C16 115.2(3)
C19 C18 C17 113.4(3)
C18 C19 C20 114.7(3)
C21 C20 C19 114.0(3)
C20 C21 C22 113.9(3)
C23 C22 C21 114.2(3)
C24 C23 C22 114.2(4)
C25 C24 C23 112.6(5)
C2 C26 C1 176.9(4)
C1 C27 C28 177.4(4)
O29 C28 C27 105.9(3)
O30 C31 O29 122.2(3)
O30 C31 C32 126.3(3)
O29 C31 C32 111.5(3)
C33 C32 C37 119.0(3)
C33 C32 C31 118.7(3)
C37 C32 C31 122.3(3)
C32 C33 C34 121.0(3)
C35 C34 C33 119.4(3)
O38 C35 C34 124.7(3)
O38 C35 C36 115.2(3)
C34 C35 C36 120.0(3)
C37 C36 C35 119.9(3)
C36 C37 C32 120.6(3)
O38 C39 C40 108.2(3)
C39 C40 C41 111.2(3)
C42 C41 C40 114.6(3)
C43 C42 C41 113.2(3)
C42 C43 C44 114.6(3)
C45 C44 C43 113.3(3)
C44 C45 C46 114.5(3)
C47 C46 C45 113.7(3)
C46 C47 C48 114.8(3)
C49 C48 C47 114.3(3)
C50 C49 C48 114.1(4)
O4 C3 H3A 108(2)
C2 C3 H3A 110(2)
O4 C3 H3B 113(3)
C2 C3 H3B 111(3)
H3A C3 H3B 107(3)
C9 C8 H8 118.3(17)
C7 C8 H8 121.5(17)
C8 C9 H9 119.7(16)
C10 C9 H9 120.4(16)
C10 C11 H11 116(2)
C12 C11 H11 125(2)
C7 C12 H12 121(2)
C11 C12 H12 118(2)
O13 C14 H14A 105.6(17)
C15 C14 H14A 113.2(16)
O13 C14 H14B 108(3)
C15 C14 H14B 108(2)
H14A C14 H14B 115(3)
C14 C15 H15A 110(2)
C16 C15 H15A 109(2)
C14 C15 H15B 110(2)
C16 C15 H15B 110(2)
H15A C15 H15B 102(3)
C17 C16 H16A 107(2)
C15 C16 H16A 110(2)
C17 C16 H16B 111.1(17)
C15 C16 H16B 112.8(17)
H16A C16 H16B 103(3)
C18 C17 H17 108.6(19)
C16 C17 H17 109.3(19)
C18 C17 H17B 108(2)
C16 C17 H17B 114(2)
H17 C17 H17B 101(3)
C19 C18 H18 108(2)
C17 C18 H18 111(2)
C19 C18 H18B 112(2)
C17 C18 H18B 108(2)
H18 C18 H18B 104(3)
C18 C19 H19A 109.0(19)
C20 C19 H19A 108(2)
C18 C19 H19B 109(2)
C20 C19 H19B 108(2)
H19A C19 H19B 108(3)
C21 C20 H20 110.7(19)
C19 C20 H20 113.3(19)
C21 C20 H20B 113(2)
C19 C20 H20B 108(2)
H20 C20 H20B 96(3)
C20 C21 H21A 110(2)
C22 C21 H21A 108(2)
C20 C21 H21B 113(2)
C22 C21 H21B 106(2)
H21A C21 H21B 105(3)
C23 C22 H22 112(2)
C21 C22 H22 113(2)
C23 C22 H22B 104(2)
C21 C22 H22B 108(2)
H22 C22 H22B 105(3)
C24 C23 H23 109(2)
C22 C23 H23 110(2)
C24 C23 H23B 106(2)
C22 C23 H23B 115(2)
H23 C23 H23B 101(3)
C25 C24 H24 112(3)
C23 C24 H24 109(2)
C25 C24 H24B 110(2)
C23 C24 H24B 104(2)
H24 C24 H24B 109(3)
C24 C25 H25A 109(4)
C24 C25 H25B 105(3)
H25A C25 H25B 104(5)
C24 C25 H25C 116(5)
H25A C25 H25C 108(6)
H25B C25 H25C 115(6)
O29 C28 H28 110.0(16)
C27 C28 H28 114.1(17)
O29 C28 H28B 106(2)
C27 C28 H28B 117(2)
H28 C28 H28B 103(3)
C32 C33 H33 119(2)
C34 C33 H33 120(2)
C35 C34 H34 122(2)
C33 C34 H34 119(2)
C37 C36 H36 120.6(19)
C35 C36 H36 119.5(19)
C36 C37 H37 121(2)
C32 C37 H37 118(2)
O38 C39 H39 104.3(18)
C40 C39 H39 110.5(19)
O38 C39 H39B 110.7(19)
C40 C39 H39B 110.6(19)
H39 C39 H39B 112(3)
C39 C40 H40 105.3(18)
C41 C40 H40 111.8(18)
C39 C40 H40B 108(2)
C41 C40 H40B 113(2)
H40 C40 H40B 107(3)
C42 C41 H41A 105(2)
C40 C41 H41A 107(2)
C42 C41 H41B 113(2)
C40 C41 H41B 106.7(19)
H41A C41 H41B 110(3)
C43 C42 H42A 110(2)
C41 C42 H42A 104(2)
C43 C42 H42B 112(2)
C41 C42 H42B 105(2)
H42A C42 H42B 113(3)
C42 C43 H43A 108.8(18)
C44 C43 H43A 108.8(18)
C42 C43 H43C 110(2)
C44 C43 H43C 108(2)
H43A C43 H43C 106(3)
C45 C44 H44A 105(2)
C43 C44 H44A 108(2)
C45 C44 H44B 109(2)
C43 C44 H44B 105(2)
H44A C44 H44B 115(3)
C44 C45 H45 110(2)
C46 C45 H45 109(2)
C44 C45 H45B 114(2)
C46 C45 H45B 105(2)
H45 C45 H45B 104(3)
C47 C46 H46A 108(2)
C45 C46 H46A 107(2)
C47 C46 H46B 106(2)
C45 C46 H46B 109(2)
H46A C46 H46B 113(3)
C46 C47 H47A 113(2)
C48 C47 H47A 105(2)
C46 C47 H47B 111.0(19)
C48 C47 H47B 109.8(19)
H47A C47 H47B 102(3)
C49 C48 H48 107.9(19)
C47 C48 H48 109(2)
C49 C48 H48B 108(2)
C47 C48 H48B 107(2)
H48 C48 H48B 110(3)
C50 C49 H49 113(2)
C48 C49 H49 108(2)
C50 C49 H49B 109(2)
C48 C49 H49B 109(2)
H49 C49 H49B 104(3)
C49 C50 H50A 112(4)
C49 C50 H50B 111(3)
H50A C50 H50B 101(4)
C49 C50 H50C 108(2)
H50A C50 H50C 110(4)
H50B C50 H50C 114(4)

loop_
_geom_bond_atom_site_label_1
_geom_bond_atom_site_label_2
_geom_bond_distance
O4 C6 1.335(4)
O4 C3 1.452(4)
O5 C6 1.208(4)
O13 C10 1.363(4)
O13 C14 1.434(4)
O29 C31 1.354(4)
O29 C28 1.452(4)
O30 C31 1.204(4)
O38 C35 1.360(4)
O38 C39 1.437(4)
C1 C27 1.190(4)
C1 C26 1.385(5)
C2 C26 1.186(5)
C2 C3 1.457(5)
C6 C7 1.480(4)
C7 C12 1.389(5)
C7 C8 1.392(5)
C8 C9 1.376(5)
C9 C10 1.400(5)
C10 C11 1.370(5)
C11 C12 1.390(5)
C14 C15 1.506(5)
C15 C16 1.515(5)
C16 C17 1.514(5)
C17 C18 1.513(5)
C18 C19 1.511(5)
C19 C20 1.523(5)
C20 C21 1.511(5)
C21 C22 1.519(5)
C22 C23 1.515(5)
C23 C24 1.515(5)
C24 C25 1.512(8)
C27 C28 1.456(5)
C31 C32 1.480(4)
C32 C33 1.380(4)
C32 C37 1.394(4)
C33 C34 1.392(5)
C34 C35 1.388(5)
C35 C36 1.390(4)
C36 C37 1.381(5)
C39 C40 1.510(5)
C40 C41 1.522(5)
C41 C42 1.518(5)
C42 C43 1.517(5)
C43 C44 1.521(5)
C44 C45 1.518(5)
C45 C46 1.526(5)
C46 C47 1.509(5)
C47 C48 1.526(5)
C48 C49 1.515(5)
C49 C50 1.507(6)
C3 H3A 1.09(4)
C3 H3B 0.99(5)
C8 H8 1.07(3)
C9 H9 1.01(3)
C11 H11 0.96(4)
C12 H12 0.98(4)
C14 H14A 1.03(3)
C14 H14B 0.85(4)
C15 H15A 1.01(4)
C15 H15B 1.01(4)
C16 H16A 0.86(3)
C16 H16B 1.03(3)
C17 H17 0.99(3)
C17 H17B 1.04(4)
C18 H18 0.93(4)
C18 H18B 1.02(4)
C19 H19A 0.99(3)
C19 H19B 0.98(4)
C20 H20 1.12(4)
C20 H20B 0.98(4)
C21 H21A 1.07(4)
C21 H21B 0.96(4)
C22 H22 1.04(4)
C22 H22B 1.06(4)
C23 H23 1.13(4)
C23 H23B 0.97(4)
C24 H24 1.03(4)
C24 H24B 1.09(4)
C25 H25A 0.91(6)
C25 H25B 1.20(7)
C25 H25C 0.84(6)
C28 H28 0.96(3)
C28 H28B 0.94(4)
C33 H33 0.93(4)
C34 H34 0.94(3)
C36 H36 0.97(3)
C37 H37 0.90(3)
C39 H39 0.94(3)
C39 H39B 1.03(4)
C40 H40 1.01(3)
C40 H40B 0.91(3)
C41 H41A 0.97(4)
C41 H41B 0.93(3)
C42 H42A 0.93(4)
C42 H42B 1.01(4)
C43 H43A 1.06(3)
C43 H43C 0.93(4)
C44 H44A 0.95(4)
C44 H44B 0.97(4)
C45 H45 1.01(4)
C45 H45B 0.97(4)
C46 H46A 0.97(4)
C46 H46B 0.93(3)
C47 H47A 1.03(4)
C47 H47B 1.04(4)
C48 H48 0.97(3)
C48 H48B 1.04(4)
C49 H49 1.06(4)
C49 H49B 1.04(4)
C50 H50A 1.01(6)
C50 H50B 0.92(5)
C50 H50C 0.95(4)

loop_
_geom_torsion_atom_site_label_1
_geom_torsion_atom_site_label_2
_geom_torsion_atom_site_label_3
_geom_torsion_atom_site_label_4
_geom_torsion
C6 O4 C3 C2 147.0(3)
C26 C2 C3 O4 -101(7)
C3 O4 C6 O5 -0.4(5)
C3 O4 C6 C7 178.6(3)
O5 C6 C7 C12 6.0(5)
O4 C6 C7 C12 -172.9(3)
O5 C6 C7 C8 -173.9(3)
O4 C6 C7 C8 7.2(4)
C12 C7 C8 C9 -0.1(5)
C6 C7 C8 C9 179.8(3)
C7 C8 C9 C10 0.8(5)
C14 O13 C10 C11 0.7(5)
C14 O13 C10 C9 -179.5(3)
C8 C9 C10 O13 179.3(3)
C8 C9 C10 C11 -1.0(5)
O13 C10 C11 C12 -179.9(3)
C9 C10 C11 C12 0.4(5)
C8 C7 C12 C11 -0.5(5)
C6 C7 C12 C11 179.6(3)
C10 C11 C12 C7 0.4(5)
C10 O13 C14 C15 -177.0(3)
O13 C14 C15 C16 -179.8(3)
C14 C15 C16 C17 179.4(3)
C15 C16 C17 C18 -179.0(4)
C16 C17 C18 C19 -177.5(4)
C17 C18 C19 C20 -179.1(4)
C18 C19 C20 C21 -178.2(4)
C19 C20 C21 C22 179.0(4)
C20 C21 C22 C23 178.4(4)
C21 C22 C23 C24 -178.9(4)
C22 C23 C24 C25 -178.2(5)
C3 C2 C26 C1 -10(13)
C27 C1 C26 C2 4(12)
C26 C1 C27 C28 -22(13)
C31 O29 C28 C27 -171.0(3)
C1 C27 C28 O29 18(8)
C28 O29 C31 O30 -7.7(4)
C28 O29 C31 C32 172.4(3)
O30 C31 C32 C33 -5.5(5)
O29 C31 C32 C33 174.5(2)
O30 C31 C32 C37 173.2(3)
O29 C31 C32 C37 -6.8(4)
C37 C32 C33 C34 1.3(5)
C31 C32 C33 C34 -180.0(3)
C32 C33 C34 C35 0.3(5)
C39 O38 C35 C34 0.9(4)
C39 O38 C35 C36 -178.2(3)
C33 C34 C35 O38 179.2(3)
C33 C34 C35 C36 -1.7(5)
O38 C35 C36 C37 -179.3(3)
C34 C35 C36 C37 1.6(5)
C35 C36 C37 C32 0.0(5)
C33 C32 C37 C36 -1.5(5)
C31 C32 C37 C36 179.8(3)
C35 O38 C39 C40 178.8(3)
O38 C39 C40 C41 173.8(3)
C39 C40 C41 C42 177.3(3)
C40 C41 C42 C43 179.2(3)
C41 C42 C43 C44 -178.7(4)
C42 C43 C44 C45 178.0(3)
C43 C44 C45 C46 178.9(4)
C44 C45 C46 C47 179.9(4)
C45 C46 C47 C48 178.4(4)
C46 C47 C48 C49 -178.5(4)
C47 C48 C49 C50 -177.1(4)

loop_
_cod_related_entry_id
_cod_related_entry_database
_cod_related_entry_code
1 ChemSpider 30660330
